data_4066636
loop_
_publ_author_name
'Chen, Dafa'
'Zhang, Xi'
'Xu, Shansheng'
'Song, Haibin'
'Wang, Baiquan'

_publ_section_title
;
 Pyridyl-Substituted Indenyl Ruthenium Complexes: Synthesis, Structures,
 and Reactivities
;
_journal_issue 15
_journal_name_full Organometallics
_journal_page_first 3418
_journal_paper_doi 10.1021/om100556y
_journal_volume 29
_journal_year 2010
_chemical_formula_sum 'C40 H24 N O8 P Ru3'
_chemical_formula_weight 980.78
_chemical_name_systematic
; 
 ? 
;
_space_group_IT_number 14
_symmetry_cell_setting monoclinic
_symmetry_space_group_name_Hall '-P 2yn'
_symmetry_space_group_name_H-M 'P 1 21/n 1'
_atom_sites_solution_hydrogens geom
_atom_sites_solution_primary direct
_atom_sites_solution_secondary difmap
_audit_creation_method SHELXL-97
_cell_angle_alpha 90.00
_cell_angle_beta 100.26(3)
_cell_angle_gamma 90.00
_cell_formula_units_Z 4
_cell_length_a 10.107(2)
_cell_length_b 22.630(5)
_cell_length_c 15.899(3)
_cell_measurement_reflns_used 11107
_cell_measurement_temperature 113(2)
_cell_measurement_theta_max 27.896
_cell_measurement_theta_min 2.048
_cell_volume 3578.3(13)
_computing_cell_refinement crystalclear
_computing_data_collection crystalclear
_computing_data_reduction crystalclear
_computing_molecular_graphics 'Bruker SHELXTL'
_computing_publication_material 'Bruker SHELXTL'
_computing_structure_refinement 'SHELXL-97 (Sheldrick, 1997)'
_computing_structure_solution 'SHELXS-97 (Sheldrick, 1990)'
_diffrn_ambient_temperature 113(2)
_diffrn_measured_fraction_theta_full 0.996
_diffrn_measured_fraction_theta_max 0.996
_diffrn_measurement_device_type 'rigaku saturn'
_diffrn_measurement_method '\w scans'
_diffrn_radiation_monochromator confocal
_diffrn_radiation_source 'rotating anode'
_diffrn_radiation_type MoK\a
_diffrn_radiation_wavelength 0.71073
_diffrn_reflns_av_R_equivalents 0.0330
_diffrn_reflns_av_sigmaI/netI 0.0306
_diffrn_reflns_limit_h_max 10
_diffrn_reflns_limit_h_min -12
_diffrn_reflns_limit_k_max 26
_diffrn_reflns_limit_k_min -18
_diffrn_reflns_limit_l_max 18
_diffrn_reflns_limit_l_min -16
_diffrn_reflns_number 20062
_diffrn_reflns_theta_full 25.02
_diffrn_reflns_theta_max 25.02
_diffrn_reflns_theta_min 2.24
_diffrn_standards_decay_% 0
_diffrn_standards_interval_count 0
_diffrn_standards_interval_time 0
_diffrn_standards_number 0
_exptl_absorpt_coefficient_mu 1.351
_exptl_absorpt_correction_T_max 0.8547
_exptl_absorpt_correction_T_min 0.7930
_exptl_absorpt_correction_type multi-scan
_exptl_absorpt_process_details crystalclear
_exptl_crystal_density_diffrn 1.821
_exptl_crystal_density_method 'not measured'
_exptl_crystal_F_000 1928
_exptl_crystal_size_max 0.18
_exptl_crystal_size_mid 0.16
_exptl_crystal_size_min 0.12
_refine_diff_density_max 0.473
_refine_diff_density_min -0.711
_refine_diff_density_rms 0.086
_refine_ls_extinction_method none
_refine_ls_goodness_of_fit_ref 1.132
_refine_ls_hydrogen_treatment constr
_refine_ls_matrix_type full
_refine_ls_number_parameters 478
_refine_ls_number_reflns 6272
_refine_ls_number_restraints 0
_refine_ls_restrained_S_all 1.132
_refine_ls_R_factor_all 0.0255
_refine_ls_R_factor_gt 0.0234
_refine_ls_shift/su_max 0.002
_refine_ls_shift/su_mean 0.000
_refine_ls_structure_factor_coef Fsqd
_refine_ls_weighting_details 'calc w=1/[\s^2^(Fo^2^)+(0.0295P)^2^+1.1799P] where P=(Fo^2^+2Fc^2^)/3'
_refine_ls_weighting_scheme calc
_refine_ls_wR_factor_gt 0.0593
_refine_ls_wR_factor_ref 0.0604
_reflns_number_gt 5892
_reflns_number_total 6272
_reflns_threshold_expression >2sigma(I)
_cod_data_source_file om100556y_si_001.cif
_cod_data_source_block r80520d
_cod_depositor_comments
;
The following automatic conversions were performed:

'_symmetry_cell_setting' value 'Monoclinic' changed to 'monoclinic'
according to /home/saulius/struct/CIF-dictionaries/cif_core.dic
dictionary named 'cif_core.dic' version 2.4.1 from
2010-06-29.

'_exptl_absorpt_correction_type' value 'MULTI-SCAN'
changed to 'multi-scan' according to
/home/saulius/struct/CIF-dictionaries/cif_core.dic dictionary named
'cif_core.dic' version 2.4.1 from
2010-06-29.

'_refine_ls_hydrogen_treatment' value 'CONSTR' changed
to 'constr' according to
/home/saulius/struct/CIF-dictionaries/cif_core.dic dictionary named
'cif_core.dic' version 2.4.1 from 2010-06-29.

Automatic conversion script
Id: cif_fix_values 1715 2011-07-08 13:25:40Z adriana 
;
_cod_original_cell_volume 3578.2(12)
_cod_original_sg_symbol_H-M P2(1)/n
_cod_database_code 4066636

loop_
_symmetry_equiv_pos_as_xyz
'x, y, z'
'-x+1/2, y+1/2, -z+1/2'
'-x, -y, -z'
'x-1/2, -y-1/2, z-1/2'

loop_
_atom_site_label
_atom_site_type_symbol
_atom_site_fract_x
_atom_site_fract_y
_atom_site_fract_z
_atom_site_U_iso_or_equiv
_atom_site_adp_type
_atom_site_occupancy
_atom_site_symmetry_multiplicity
_atom_site_calc_flag
_atom_site_refinement_flags
Ru1 Ru 0.168488(19) 0.145275(8) 0.557677(12) 0.01131(6) Uani 1 1 d .
Ru2 Ru 0.419543(19) 0.088271(9) 0.596582(12) 0.01353(6) Uani 1 1 d .
Ru3 Ru 0.337054(18) 0.071692(8) 0.762809(12) 0.01046(6) Uani 1 1 d .
P1 P 0.21804(6) 0.05979(3) 0.87792(4) 0.01134(13) Uani 1 1 d .
O1 O 0.3123(2) 0.24944(9) 0.49688(13) 0.0327(5) Uani 1 1 d .
O2 O 0.0987(2) 0.09121(10) 0.38195(13) 0.0417(6) Uani 1 1 d .
O3 O 0.54350(18) 0.20401(9) 0.67769(12) 0.0256(4) Uani 1 1 d .
O4 O 0.4852(2) 0.11850(10) 0.42055(13) 0.0345(5) Uani 1 1 d .
O5 O 0.6650(2) 0.00983(10) 0.65806(13) 0.0344(5) Uani 1 1 d .
O6 O 0.2224(2) -0.01090(8) 0.52508(13) 0.0292(5) Uani 1 1 d .
O7 O 0.62873(17) 0.04452(8) 0.84583(12) 0.0206(4) Uani 1 1 d .
O8 O 0.30599(18) -0.05569(8) 0.70691(12) 0.0214(4) Uani 1 1 d .
N1 N 0.35496(19) 0.16476(9) 0.79423(12) 0.0128(4) Uani 1 1 d .
C1 C 0.2584(3) 0.20929(12) 0.51980(16) 0.0187(6) Uani 1 1 d .
C2 C 0.1288(3) 0.11273(12) 0.44817(17) 0.0216(6) Uani 1 1 d .
C3 C 0.4975(2) 0.16055(12) 0.64997(16) 0.0175(5) Uani 1 1 d .
C4 C 0.4588(3) 0.10719(12) 0.48584(18) 0.0217(6) Uani 1 1 d .
C5 C 0.5733(3) 0.03943(12) 0.63729(17) 0.0227(6) Uani 1 1 d .
C6 C 0.2953(3) 0.02567(12) 0.55299(17) 0.0206(6) Uani 1 1 d .
C7 C 0.5184(3) 0.05409(11) 0.81747(16) 0.0151(5) Uani 1 1 d .
C8 C 0.3162(2) -0.00665(11) 0.72750(15) 0.0143(5) Uani 1 1 d .
C9 C 0.4501(2) 0.18909(12) 0.85473(16) 0.0180(5) Uani 1 1 d .
H9A H 0.5165 0.1646 0.8842 0.022 Uiso 1 1 calc R
C10 C 0.4538(3) 0.24795(12) 0.87493(17) 0.0222(6) Uani 1 1 d .
H10A H 0.5196 0.2626 0.9183 0.027 Uiso 1 1 calc R
C11 C 0.3578(3) 0.28539(12) 0.82978(17) 0.0216(6) Uani 1 1 d .
H11A H 0.3588 0.3256 0.8418 0.026 Uiso 1 1 calc R
C12 C 0.2609(2) 0.26174(11) 0.76675(16) 0.0167(5) Uani 1 1 d .
H12A H 0.1971 0.2863 0.7349 0.020 Uiso 1 1 calc R
C13 C 0.2582(2) 0.20101(11) 0.75051(15) 0.0129(5) Uani 1 1 d .
C14 C 0.1558(2) 0.16973(10) 0.69170(15) 0.0116(5) Uani 1 1 d .
C15 C 0.1629(2) 0.10535(10) 0.68900(15) 0.0120(5) Uani 1 1 d .
C16 C 0.0476(2) 0.08723(10) 0.62906(15) 0.0127(5) Uani 1 1 d .
H16A H 0.0237 0.0461 0.6143 0.015 Uiso 1 1 calc R
C17 C -0.0376(2) 0.13792(10) 0.60188(16) 0.0135(5) Uani 1 1 d .
C18 C -0.1667(2) 0.14339(11) 0.54933(17) 0.0176(5) Uani 1 1 d .
H18A H -0.2100 0.1104 0.5226 0.021 Uiso 1 1 calc R
C19 C -0.2259(3) 0.19762(12) 0.53863(17) 0.0205(6) Uani 1 1 d .
H19A H -0.3112 0.2011 0.5055 0.025 Uiso 1 1 calc R
C20 C -0.1602(3) 0.24893(11) 0.57701(16) 0.0197(6) Uani 1 1 d .
H20A H -0.2033 0.2853 0.5689 0.024 Uiso 1 1 calc R
C21 C -0.0343(2) 0.24562(11) 0.62585(16) 0.0172(5) Uani 1 1 d .
H21A H 0.0089 0.2797 0.6491 0.021 Uiso 1 1 calc R
C22 C 0.0300(2) 0.18981(11) 0.64080(15) 0.0130(5) Uani 1 1 d .
C23 C 0.0718(2) 0.10908(11) 0.86394(15) 0.0132(5) Uani 1 1 d .
C24 C 0.0922(2) 0.16834(11) 0.88823(15) 0.0152(5) Uani 1 1 d .
H24A H 0.1748 0.1801 0.9193 0.018 Uiso 1 1 calc R
C25 C -0.0095(3) 0.20969(11) 0.86640(17) 0.0189(5) Uani 1 1 d .
H25A H 0.0049 0.2488 0.8834 0.023 Uiso 1 1 calc R
C26 C -0.1329(3) 0.19275(12) 0.81928(17) 0.0192(6) Uani 1 1 d .
H26A H -0.2004 0.2206 0.8035 0.023 Uiso 1 1 calc R
C27 C -0.1550(2) 0.13428(12) 0.79602(16) 0.0184(6) Uani 1 1 d .
H27A H -0.2379 0.1228 0.7651 0.022 Uiso 1 1 calc R
C28 C -0.0541(2) 0.09248(11) 0.81853(16) 0.0154(5) Uani 1 1 d .
H28A H -0.0706 0.0531 0.8033 0.018 Uiso 1 1 calc R
C29 C 0.3004(2) 0.07652(10) 0.98808(16) 0.0137(5) Uani 1 1 d .
C30 C 0.2215(2) 0.08545(11) 1.05101(16) 0.0163(5) Uani 1 1 d .
H30A H 0.1282 0.0843 1.0362 0.020 Uiso 1 1 calc R
C31 C 0.2808(2) 0.09594(11) 1.13505(16) 0.0175(5) Uani 1 1 d .
H31A H 0.2274 0.1011 1.1764 0.021 Uiso 1 1 calc R
C32 C 0.4199(3) 0.09876(11) 1.15783(16) 0.0168(5) Uani 1 1 d .
H32A H 0.4594 0.1067 1.2141 0.020 Uiso 1 1 calc R
C33 C 0.4994(2) 0.08973(11) 1.09655(16) 0.0163(5) Uani 1 1 d .
H33A H 0.5926 0.0914 1.1116 0.020 Uiso 1 1 calc R
C34 C 0.4392(2) 0.07811(11) 1.01206(16) 0.0158(5) Uani 1 1 d .
H34A H 0.4930 0.0713 0.9713 0.019 Uiso 1 1 calc R
C35 C 0.1539(2) -0.01547(10) 0.88650(15) 0.0121(5) Uani 1 1 d .
C36 C 0.0844(2) -0.04395(11) 0.81391(16) 0.0152(5) Uani 1 1 d .
H36A H 0.0619 -0.0231 0.7629 0.018 Uiso 1 1 calc R
C37 C 0.0488(2) -0.10288(11) 0.81719(16) 0.0177(5) Uani 1 1 d .
H37A H 0.0022 -0.1213 0.7685 0.021 Uiso 1 1 calc R
C38 C 0.0822(2) -0.13458(11) 0.89257(17) 0.0178(5) Uani 1 1 d .
H38A H 0.0598 -0.1744 0.8942 0.021 Uiso 1 1 calc R
C39 C 0.1489(2) -0.10685(11) 0.96530(17) 0.0173(5) Uani 1 1 d .
H39A H 0.1702 -0.1279 1.0162 0.021 Uiso 1 1 calc R
C40 C 0.1842(2) -0.04740(11) 0.96275(16) 0.0147(5) Uani 1 1 d .
H40A H 0.2282 -0.0289 1.0121 0.018 Uiso 1 1 calc R

loop_
_atom_site_aniso_label
_atom_site_aniso_U_11
_atom_site_aniso_U_22
_atom_site_aniso_U_33
_atom_site_aniso_U_23
_atom_site_aniso_U_13
_atom_site_aniso_U_12
Ru1 0.01391(11) 0.01173(11) 0.00782(11) 0.00041(7) 0.00063(8) 0.00076(8)
Ru2 0.01473(11) 0.01612(11) 0.01014(12) 0.00007(8) 0.00328(8) 0.00237(8)
Ru3 0.01088(11) 0.01187(11) 0.00823(11) 0.00119(7) 0.00061(8) 0.00050(7)
P1 0.0108(3) 0.0135(3) 0.0092(3) 0.0008(2) 0.0004(2) 0.0001(2)
O1 0.0413(12) 0.0272(11) 0.0314(13) 0.0061(9) 0.0117(10) -0.0110(10)
O2 0.0620(15) 0.0431(13) 0.0142(12) -0.0110(10) -0.0090(10) 0.0155(11)
O3 0.0245(10) 0.0285(11) 0.0249(11) -0.0061(9) 0.0075(8) -0.0063(9)
O4 0.0450(13) 0.0427(13) 0.0187(12) 0.0022(9) 0.0140(10) -0.0054(11)
O5 0.0320(12) 0.0427(13) 0.0278(12) 0.0018(10) 0.0033(9) 0.0205(11)
O6 0.0398(12) 0.0176(10) 0.0281(12) -0.0061(9) 0.0002(9) -0.0016(9)
O7 0.0126(9) 0.0294(10) 0.0188(10) 0.0031(8) 0.0006(7) 0.0000(8)
O8 0.0241(10) 0.0165(10) 0.0245(11) -0.0014(8) 0.0063(8) 0.0011(8)
N1 0.0146(10) 0.0160(10) 0.0078(10) 0.0005(8) 0.0017(8) -0.0029(9)
C1 0.0224(14) 0.0217(14) 0.0123(13) 0.0012(10) 0.0035(10) 0.0023(12)
C2 0.0267(15) 0.0209(14) 0.0158(15) 0.0024(11) 0.0000(11) 0.0061(12)
C3 0.0146(13) 0.0277(15) 0.0114(13) 0.0016(11) 0.0053(10) 0.0034(11)
C4 0.0217(14) 0.0243(14) 0.0194(16) -0.0019(11) 0.0049(11) 0.0007(11)
C5 0.0255(15) 0.0287(15) 0.0143(14) -0.0026(11) 0.0051(11) 0.0006(13)
C6 0.0293(15) 0.0181(13) 0.0148(14) 0.0009(11) 0.0053(11) 0.0078(12)
C7 0.0199(14) 0.0146(12) 0.0120(13) 0.0013(10) 0.0059(10) -0.0031(10)
C8 0.0099(12) 0.0216(14) 0.0115(13) 0.0031(10) 0.0020(9) 0.0027(10)
C9 0.0164(13) 0.0239(14) 0.0126(13) 0.0022(10) -0.0007(10) -0.0042(11)
C10 0.0228(14) 0.0264(14) 0.0158(14) -0.0055(11) -0.0007(11) -0.0090(12)
C11 0.0306(15) 0.0165(13) 0.0185(15) -0.0057(11) 0.0060(11) -0.0085(12)
C12 0.0203(13) 0.0156(12) 0.0146(14) 0.0016(10) 0.0043(10) -0.0003(10)
C13 0.0160(12) 0.0147(12) 0.0093(12) -0.0003(9) 0.0058(9) -0.0026(10)
C14 0.0137(12) 0.0127(12) 0.0092(12) 0.0000(9) 0.0043(9) -0.0002(10)
C15 0.0169(12) 0.0120(12) 0.0083(12) 0.0007(9) 0.0056(9) -0.0009(10)
C16 0.0149(12) 0.0111(11) 0.0114(13) -0.0008(9) 0.0008(10) -0.0023(10)
C17 0.0143(12) 0.0148(12) 0.0123(13) 0.0017(10) 0.0049(10) -0.0018(10)
C18 0.0161(13) 0.0193(13) 0.0169(14) -0.0013(10) 0.0014(10) -0.0044(10)
C19 0.0144(13) 0.0237(14) 0.0214(15) 0.0023(11) -0.0025(10) 0.0035(11)
C20 0.0222(13) 0.0170(13) 0.0197(15) 0.0022(11) 0.0034(11) 0.0066(11)
C21 0.0206(13) 0.0140(12) 0.0169(14) -0.0010(10) 0.0034(10) 0.0016(11)
C22 0.0157(12) 0.0143(12) 0.0100(12) 0.0020(9) 0.0049(9) 0.0011(10)
C23 0.0127(12) 0.0171(12) 0.0104(13) 0.0040(10) 0.0036(9) 0.0028(10)
C24 0.0136(12) 0.0215(13) 0.0107(13) -0.0003(10) 0.0028(9) -0.0008(10)
C25 0.0247(14) 0.0172(13) 0.0167(14) 0.0008(10) 0.0092(11) 0.0031(11)
C26 0.0177(13) 0.0224(13) 0.0189(14) 0.0076(11) 0.0069(10) 0.0088(11)
C27 0.0129(12) 0.0282(14) 0.0139(14) 0.0024(11) 0.0016(10) 0.0003(11)
C28 0.0168(13) 0.0172(12) 0.0121(13) 0.0015(10) 0.0025(10) -0.0005(10)
C29 0.0169(12) 0.0133(12) 0.0098(13) 0.0003(9) -0.0006(10) -0.0007(10)
C30 0.0130(12) 0.0185(13) 0.0175(14) -0.0008(10) 0.0027(10) 0.0015(10)
C31 0.0189(13) 0.0208(13) 0.0141(14) -0.0009(10) 0.0068(10) 0.0034(11)
C32 0.0215(13) 0.0150(12) 0.0123(13) -0.0017(10) -0.0018(10) 0.0009(11)
C33 0.0118(12) 0.0183(13) 0.0170(14) 0.0023(10) -0.0021(10) 0.0002(10)
C34 0.0157(13) 0.0177(12) 0.0151(14) 0.0013(10) 0.0057(10) 0.0032(10)
C35 0.0100(11) 0.0136(12) 0.0132(13) 0.0006(9) 0.0037(9) 0.0011(10)
C36 0.0137(12) 0.0207(13) 0.0114(13) 0.0026(10) 0.0028(9) 0.0009(10)
C37 0.0151(13) 0.0210(13) 0.0171(14) -0.0057(11) 0.0029(10) -0.0017(11)
C38 0.0177(13) 0.0135(12) 0.0234(15) -0.0011(10) 0.0069(11) -0.0006(10)
C39 0.0177(13) 0.0171(13) 0.0181(14) 0.0059(11) 0.0056(10) 0.0024(11)
C40 0.0118(12) 0.0206(13) 0.0120(13) -0.0005(10) 0.0030(9) 0.0006(10)

loop_
_atom_type_symbol
_atom_type_description
_atom_type_scat_dispersion_real
_atom_type_scat_dispersion_imag
_atom_type_scat_source
C C 0.0033 0.0016 'International Tables Vol C Tables 4.2.6.8 and 6.1.1.4'
H H 0.0000 0.0000 'International Tables Vol C Tables 4.2.6.8 and 6.1.1.4'
N N 0.0061 0.0033 'International Tables Vol C Tables 4.2.6.8 and 6.1.1.4'
O O 0.0106 0.0060 'International Tables Vol C Tables 4.2.6.8 and 6.1.1.4'
P P 0.1023 0.0942 'International Tables Vol C Tables 4.2.6.8 and 6.1.1.4'
Ru Ru -1.2594 0.8363 'International Tables Vol C Tables 4.2.6.8 and 6.1.1.4'

loop_
_geom_angle_atom_site_label_1
_geom_angle_atom_site_label_2
_geom_angle_atom_site_label_3
_geom_angle
C1 Ru1 C2 92.37(12)
C1 Ru1 C14 103.31(10)
C2 Ru1 C14 161.95(10)
C1 Ru1 C16 164.02(10)
C2 Ru1 C16 101.28(11)
C14 Ru1 C16 62.00(9)
C1 Ru1 C15 134.00(10)
C2 Ru1 C15 131.29(10)
C14 Ru1 C15 37.72(8)
C16 Ru1 C15 36.79(8)
C1 Ru1 C22 102.98(10)
C2 Ru1 C22 130.66(10)
C14 Ru1 C22 37.21(8)
C16 Ru1 C22 61.73(9)
C15 Ru1 C22 62.32(8)
C1 Ru1 C17 131.96(10)
C2 Ru1 C17 101.48(11)
C14 Ru1 C17 61.32(9)
C16 Ru1 C17 37.15(8)
C15 Ru1 C17 61.64(9)
C22 Ru1 C17 36.20(8)
C1 Ru1 Ru2 87.42(8)
C2 Ru1 Ru2 93.41(8)
C14 Ru1 Ru2 96.14(7)
C16 Ru1 Ru2 99.89(6)
C15 Ru1 Ru2 77.65(6)
C22 Ru1 Ru2 133.29(6)
C17 Ru1 Ru2 136.33(6)
C4 Ru2 C5 98.64(11)
C4 Ru2 C6 93.53(11)
C5 Ru2 C6 97.68(11)
C4 Ru2 C3 94.52(11)
C5 Ru2 C3 95.52(11)
C6 Ru2 C3 163.33(10)
C4 Ru2 Ru1 91.23(8)
C5 Ru2 Ru1 168.55(8)
C6 Ru2 Ru1 75.82(8)
C3 Ru2 Ru1 89.42(7)
C4 Ru2 Ru3 173.00(8)
C5 Ru2 Ru3 88.03(8)
C6 Ru2 Ru3 87.63(8)
C3 Ru2 Ru3 82.67(7)
Ru1 Ru2 Ru3 82.35(2)
C8 Ru3 C7 89.24(10)
C8 Ru3 C15 98.03(10)
C7 Ru3 C15 166.72(10)
C8 Ru3 N1 175.72(9)
C7 Ru3 N1 93.64(9)
C15 Ru3 N1 78.54(8)
C8 Ru3 P1 94.50(7)
C7 Ru3 P1 101.57(8)
C15 Ru3 P1 88.98(7)
N1 Ru3 P1 88.02(5)
C8 Ru3 Ru2 83.41(7)
C7 Ru3 Ru2 91.88(8)
C15 Ru3 Ru2 78.03(7)
N1 Ru3 Ru2 93.33(5)
P1 Ru3 Ru2 166.381(18)
C23 P1 C35 106.61(11)
C23 P1 C29 102.03(11)
C35 P1 C29 103.06(11)
C23 P1 Ru3 110.19(8)
C35 P1 Ru3 113.33(8)
C29 P1 Ru3 120.30(8)
C9 N1 C13 118.1(2)
C9 N1 Ru3 125.51(17)
C13 N1 Ru3 116.33(15)
O1 C1 Ru1 178.8(2)
O2 C2 Ru1 176.4(3)
O3 C3 Ru2 176.9(2)
O4 C4 Ru2 178.4(2)
O5 C5 Ru2 177.2(2)
O6 C6 Ru2 178.2(2)
O7 C7 Ru3 176.1(2)
O8 C8 Ru3 178.3(2)
N1 C9 C10 123.4(2)
N1 C9 H9A 118.3
C10 C9 H9A 118.3
C9 C10 C11 119.0(2)
C9 C10 H10A 120.5
C11 C10 H10A 120.5
C12 C11 C10 118.6(2)
C12 C11 H11A 120.7
C10 C11 H11A 120.7
C11 C12 C13 120.3(2)
C11 C12 H12A 119.9
C13 C12 H12A 119.9
N1 C13 C12 120.5(2)
N1 C13 C14 113.5(2)
C12 C13 C14 126.0(2)
C13 C14 C22 131.3(2)
C13 C14 C15 118.2(2)
C22 C14 C15 109.8(2)
C13 C14 Ru1 125.59(16)
C22 C14 Ru1 74.85(14)
C15 C14 Ru1 73.28(13)
C16 C15 C14 105.5(2)
C16 C15 Ru3 141.26(18)
C14 C15 Ru3 112.96(16)
C16 C15 Ru1 69.74(13)
C14 C15 Ru1 69.00(13)
Ru3 C15 Ru1 120.29(11)
C15 C16 C17 110.0(2)
C15 C16 Ru1 73.47(13)
C17 C16 Ru1 74.57(13)
C15 C16 H16A 124.8
C17 C16 H16A 124.8
Ru1 C16 H16A 124.8
C18 C17 C22 119.7(2)
C18 C17 C16 132.5(2)
C22 C17 C16 107.8(2)
C18 C17 Ru1 126.45(18)
C22 C17 Ru1 71.89(13)
C16 C17 Ru1 68.28(13)
C19 C18 C17 119.2(2)
C19 C18 H18A 120.4
C17 C18 H18A 120.4
C18 C19 C20 121.4(2)
C18 C19 H19A 119.3
C20 C19 H19A 119.3
C21 C20 C19 121.0(2)
C21 C20 H20A 119.5
C19 C20 H20A 119.5
C20 C21 C22 119.6(2)
C20 C21 H21A 120.2
C22 C21 H21A 120.2
C21 C22 C17 119.0(2)
C21 C22 C14 134.4(2)
C17 C22 C14 106.6(2)
C21 C22 Ru1 126.52(17)
C17 C22 Ru1 71.91(13)
C14 C22 Ru1 67.94(13)
C28 C23 C24 118.4(2)
C28 C23 P1 122.63(19)
C24 C23 P1 118.26(18)
C25 C24 C23 120.7(2)
C25 C24 H24A 119.6
C23 C24 H24A 119.6
C24 C25 C26 120.2(2)
C24 C25 H25A 119.9
C26 C25 H25A 119.9
C27 C26 C25 119.7(2)
C27 C26 H26A 120.2
C25 C26 H26A 120.2
C26 C27 C28 120.5(2)
C26 C27 H27A 119.8
C28 C27 H27A 119.8
C27 C28 C23 120.6(2)
C27 C28 H28A 119.7
C23 C28 H28A 119.7
C34 C29 C30 118.5(2)
C34 C29 P1 122.06(19)
C30 C29 P1 119.43(19)
C31 C30 C29 120.7(2)
C31 C30 H30A 119.7
C29 C30 H30A 119.7
C30 C31 C32 120.3(2)
C30 C31 H31A 119.9
C32 C31 H31A 119.9
C33 C32 C31 119.8(2)
C33 C32 H32A 120.1
C31 C32 H32A 120.1
C32 C33 C34 119.8(2)
C32 C33 H33A 120.1
C34 C33 H33A 120.1
C29 C34 C33 121.0(2)
C29 C34 H34A 119.5
C33 C34 H34A 119.5
C36 C35 C40 118.6(2)
C36 C35 P1 119.92(18)
C40 C35 P1 121.22(18)
C37 C36 C35 120.6(2)
C37 C36 H36A 119.7
C35 C36 H36A 119.7
C36 C37 C38 120.4(2)
C36 C37 H37A 119.8
C38 C37 H37A 119.8
C39 C38 C37 119.7(2)
C39 C38 H38A 120.1
C37 C38 H38A 120.1
C38 C39 C40 120.2(2)
C38 C39 H39A 119.9
C40 C39 H39A 119.9
C39 C40 C35 120.4(2)
C39 C40 H40A 119.8
C35 C40 H40A 119.8

loop_
_geom_bond_atom_site_label_1
_geom_bond_atom_site_label_2
_geom_bond_distance
Ru1 C1 1.866(3)
Ru1 C2 1.867(3)
Ru1 C14 2.227(2)
Ru1 C16 2.236(2)
Ru1 C15 2.285(2)
Ru1 C22 2.320(2)
Ru1 C17 2.320(2)
Ru1 Ru2 2.8154(6)
Ru2 C4 1.921(3)
Ru2 C5 1.923(3)
Ru2 C6 1.938(3)
Ru2 C3 1.944(3)
Ru2 Ru3 2.9334(7)
Ru3 C8 1.860(3)
Ru3 C7 1.925(3)
Ru3 C15 2.079(2)
Ru3 N1 2.165(2)
Ru3 P1 2.3775(9)
P1 C23 1.833(2)
P1 C35 1.836(2)
P1 C29 1.840(3)
O1 C1 1.151(3)
O2 C2 1.151(3)
O3 C3 1.142(3)
O4 C4 1.146(3)
O5 C5 1.143(3)
O6 C6 1.144(3)
O7 C7 1.147(3)
O8 C8 1.156(3)
N1 C9 1.350(3)
N1 C13 1.368(3)
C9 C10 1.369(4)
C9 H9A 0.9300
C10 C11 1.388(4)
C10 H10A 0.9300
C11 C12 1.378(4)
C11 H11A 0.9300
C12 C13 1.398(3)
C12 H12A 0.9300
C13 C14 1.450(3)
C14 C22 1.453(3)
C14 C15 1.460(3)
C15 C16 1.427(3)
C16 C17 1.453(3)
C16 H16A 0.9800
C17 C18 1.424(3)
C17 C22 1.441(3)
C18 C19 1.363(4)
C18 H18A 0.9300
C19 C20 1.420(4)
C19 H19A 0.9300
C20 C21 1.370(4)
C20 H20A 0.9300
C21 C22 1.421(3)
C21 H21A 0.9300
C23 C28 1.399(3)
C23 C24 1.401(4)
C24 C25 1.388(4)
C24 H24A 0.9300
C25 C26 1.390(4)
C25 H25A 0.9300
C26 C27 1.381(4)
C26 H26A 0.9300
C27 C28 1.390(3)
C27 H27A 0.9300
C28 H28A 0.9300
C29 C34 1.387(3)
C29 C30 1.401(4)
C30 C31 1.384(4)
C30 H30A 0.9300
C31 C32 1.389(4)
C31 H31A 0.9300
C32 C33 1.384(4)
C32 H32A 0.9300
C33 C34 1.397(4)
C33 H33A 0.9300
C34 H34A 0.9300
C35 C36 1.397(3)
C35 C40 1.398(3)
C36 C37 1.385(4)
C36 H36A 0.9300
C37 C38 1.386(4)
C37 H37A 0.9300
C38 C39 1.381(4)
C38 H38A 0.9300
C39 C40 1.394(4)
C39 H39A 0.9300
C40 H40A 0.9300

loop_
_geom_torsion_atom_site_label_1
_geom_torsion_atom_site_label_2
_geom_torsion_atom_site_label_3
_geom_torsion_atom_site_label_4
_geom_torsion
C1 Ru1 Ru2 C4 -48.65(11)
C2 Ru1 Ru2 C4 43.57(12)
C14 Ru1 Ru2 C4 -151.77(10)
C16 Ru1 Ru2 C4 145.65(10)
C15 Ru1 Ru2 C4 175.15(10)
C22 Ru1 Ru2 C4 -154.10(11)
C17 Ru1 Ru2 C4 154.12(12)
C1 Ru1 Ru2 C5 161.6(4)
C2 Ru1 Ru2 C5 -106.2(4)
C14 Ru1 Ru2 C5 58.5(4)
C16 Ru1 Ru2 C5 -4.1(4)
C15 Ru1 Ru2 C5 25.4(4)
C22 Ru1 Ru2 C5 56.2(4)
C17 Ru1 Ru2 C5 4.4(4)
C1 Ru1 Ru2 C6 -141.98(11)
C2 Ru1 Ru2 C6 -49.76(12)
C14 Ru1 Ru2 C6 114.90(10)
C16 Ru1 Ru2 C6 52.32(10)
C15 Ru1 Ru2 C6 81.82(10)
C22 Ru1 Ru2 C6 112.57(11)
C17 Ru1 Ru2 C6 60.80(12)
C1 Ru1 Ru2 C3 45.86(11)
C2 Ru1 Ru2 C3 138.08(11)
C14 Ru1 Ru2 C3 -57.26(10)
C16 Ru1 Ru2 C3 -119.84(10)
C15 Ru1 Ru2 C3 -90.34(10)
C22 Ru1 Ru2 C3 -59.59(11)
C17 Ru1 Ru2 C3 -111.36(12)
C1 Ru1 Ru2 Ru3 128.54(8)
C2 Ru1 Ru2 Ru3 -139.24(8)
C14 Ru1 Ru2 Ru3 25.42(6)
C16 Ru1 Ru2 Ru3 -37.15(6)
C15 Ru1 Ru2 Ru3 -7.65(6)
C22 Ru1 Ru2 Ru3 23.09(8)
C17 Ru1 Ru2 Ru3 -28.68(9)
C4 Ru2 Ru3 C8 131.8(7)
C5 Ru2 Ru3 C8 -65.69(11)
C6 Ru2 Ru3 C8 32.08(10)
C3 Ru2 Ru3 C8 -161.51(10)
Ru1 Ru2 Ru3 C8 108.09(7)
C4 Ru2 Ru3 C7 -139.2(7)
C5 Ru2 Ru3 C7 23.33(11)
C6 Ru2 Ru3 C7 121.10(11)
C3 Ru2 Ru3 C7 -72.49(10)
Ru1 Ru2 Ru3 C7 -162.89(7)
C4 Ru2 Ru3 C15 32.1(7)
C5 Ru2 Ru3 C15 -165.37(11)
C6 Ru2 Ru3 C15 -67.60(10)
C3 Ru2 Ru3 C15 98.81(10)
Ru1 Ru2 Ru3 C15 8.41(7)
C4 Ru2 Ru3 N1 -45.5(7)
C5 Ru2 Ru3 N1 117.08(10)
C6 Ru2 Ru3 N1 -145.15(9)
C3 Ru2 Ru3 N1 21.26(9)
Ru1 Ru2 Ru3 N1 -69.14(5)
C4 Ru2 Ru3 P1 49.9(7)
C5 Ru2 Ru3 P1 -147.58(11)
C6 Ru2 Ru3 P1 -49.81(11)
C3 Ru2 Ru3 P1 116.60(10)
Ru1 Ru2 Ru3 P1 26.20(7)
C8 Ru3 P1 C23 -120.19(11)
C7 Ru3 P1 C23 149.66(11)
C15 Ru3 P1 C23 -22.22(11)
N1 Ru3 P1 C23 56.35(10)
Ru2 Ru3 P1 C23 -39.62(12)
C8 Ru3 P1 C35 -0.83(11)
C7 Ru3 P1 C35 -90.97(11)
C15 Ru3 P1 C35 97.14(10)
N1 Ru3 P1 C35 175.71(10)
Ru2 Ru3 P1 C35 79.74(11)
C8 Ru3 P1 C29 121.64(12)
C7 Ru3 P1 C29 31.50(12)
C15 Ru3 P1 C29 -140.39(11)
N1 Ru3 P1 C29 -61.82(10)
Ru2 Ru3 P1 C29 -157.79(10)
C8 Ru3 N1 C9 -150.0(11)
C7 Ru3 N1 C9 -17.7(2)
C15 Ru3 N1 C9 173.1(2)
P1 Ru3 N1 C9 83.75(19)
Ru2 Ru3 N1 C9 -109.81(19)
C8 Ru3 N1 C13 32.4(12)
C7 Ru3 N1 C13 164.66(17)
C15 Ru3 N1 C13 -4.51(16)
P1 Ru3 N1 C13 -93.87(16)
Ru2 Ru3 N1 C13 72.56(16)
C2 Ru1 C1 O1 119(12)
C14 Ru1 C1 O1 -52(12)
C16 Ru1 C1 O1 -30(12)
C15 Ru1 C1 O1 -78(12)
C22 Ru1 C1 O1 -14(12)
C17 Ru1 C1 O1 11(12)
Ru2 Ru1 C1 O1 -148(12)
C1 Ru1 C2 O2 -155(4)
C14 Ru1 C2 O2 -4(4)
C16 Ru1 C2 O2 17(4)
C15 Ru1 C2 O2 41(4)
C22 Ru1 C2 O2 -45(4)
C17 Ru1 C2 O2 -21(4)
Ru2 Ru1 C2 O2 118(4)
C4 Ru2 C3 O3 13(4)
C5 Ru2 C3 O3 112(4)
C6 Ru2 C3 O3 -106(4)
Ru1 Ru2 C3 O3 -78(4)
Ru3 Ru2 C3 O3 -161(4)
C5 Ru2 C4 O4 -35(9)
C6 Ru2 C4 O4 -133(9)
C3 Ru2 C4 O4 61(9)
Ru1 Ru2 C4 O4 151(9)
Ru3 Ru2 C4 O4 127(8)
C4 Ru2 C5 O5 -27(5)
C6 Ru2 C5 O5 68(5)
C3 Ru2 C5 O5 -122(5)
Ru1 Ru2 C5 O5 123(5)
Ru3 Ru2 C5 O5 155(5)
C4 Ru2 C6 O6 -4(7)
C5 Ru2 C6 O6 -103(7)
C3 Ru2 C6 O6 115(7)
Ru1 Ru2 C6 O6 86(7)
Ru3 Ru2 C6 O6 169(7)
C8 Ru3 C7 O7 92(3)
C15 Ru3 C7 O7 -32(4)
N1 Ru3 C7 O7 -85(3)
P1 Ru3 C7 O7 -174(100)
Ru2 Ru3 C7 O7 8(3)
C7 Ru3 C8 O8 13(8)
C15 Ru3 C8 O8 -178(100)
N1 Ru3 C8 O8 146(7)
P1 Ru3 C8 O8 -88(8)
Ru2 Ru3 C8 O8 105(8)
C13 N1 C9 C10 0.6(4)
Ru3 N1 C9 C10 -177.00(19)
N1 C9 C10 C11 -1.9(4)
C9 C10 C11 C12 0.8(4)
C10 C11 C12 C13 1.6(4)
C9 N1 C13 C12 1.8(3)
Ru3 N1 C13 C12 179.66(17)
C9 N1 C13 C14 -175.7(2)
Ru3 N1 C13 C14 2.1(3)
C11 C12 C13 N1 -2.9(4)
C11 C12 C13 C14 174.3(2)
N1 C13 C14 C22 172.5(2)
C12 C13 C14 C22 -4.9(4)
N1 C13 C14 C15 3.1(3)
C12 C13 C14 C15 -174.3(2)
N1 C13 C14 Ru1 -85.9(2)
C12 C13 C14 Ru1 96.7(3)
C1 Ru1 C14 C13 -36.3(2)
C2 Ru1 C14 C13 174.0(3)
C16 Ru1 C14 C13 150.4(2)
C15 Ru1 C14 C13 113.1(3)
C22 Ru1 C14 C13 -130.3(3)
C17 Ru1 C14 C13 -167.1(2)
Ru2 Ru1 C14 C13 52.5(2)
C1 Ru1 C14 C22 94.02(15)
C2 Ru1 C14 C22 -55.6(4)
C16 Ru1 C14 C22 -79.24(14)
C15 Ru1 C14 C22 -116.57(19)
C17 Ru1 C14 C22 -36.81(13)
Ru2 Ru1 C14 C22 -177.19(12)
C1 Ru1 C14 C15 -149.41(14)
C2 Ru1 C14 C15 60.9(4)
C16 Ru1 C14 C15 37.33(13)
C22 Ru1 C14 C15 116.57(19)
C17 Ru1 C14 C15 79.77(14)
Ru2 Ru1 C14 C15 -60.62(12)
C13 C14 C15 C16 177.6(2)
C22 C14 C15 C16 6.0(3)
Ru1 C14 C15 C16 -60.54(16)
C13 C14 C15 Ru3 -6.8(3)
C22 C14 C15 Ru3 -178.36(15)
Ru1 C14 C15 Ru3 115.09(13)
C13 C14 C15 Ru1 -121.9(2)
C22 C14 C15 Ru1 66.55(16)
C8 Ru3 C15 C16 1.6(3)
C7 Ru3 C15 C16 124.2(4)
N1 Ru3 C15 C16 179.0(3)
P1 Ru3 C15 C16 -92.8(3)
Ru2 Ru3 C15 C16 83.1(3)
C8 Ru3 C15 C14 -171.67(17)
C7 Ru3 C15 C14 -49.0(5)
N1 Ru3 C15 C14 5.74(16)
P1 Ru3 C15 C14 93.93(16)
Ru2 Ru3 C15 C14 -90.20(16)
C8 Ru3 C15 Ru1 -93.40(13)
C7 Ru3 C15 Ru1 29.2(5)
N1 Ru3 C15 Ru1 84.01(12)
P1 Ru3 C15 Ru1 172.20(11)
Ru2 Ru3 C15 Ru1 -11.93(9)
C1 Ru1 C15 C16 160.10(15)
C2 Ru1 C15 C16 -42.27(19)
C14 Ru1 C15 C16 116.59(19)
C22 Ru1 C15 C16 78.96(14)
C17 Ru1 C15 C16 37.76(13)
Ru2 Ru1 C15 C16 -125.89(13)
C1 Ru1 C15 C14 43.51(19)
C2 Ru1 C15 C14 -158.87(15)
C16 Ru1 C15 C14 -116.59(19)
C22 Ru1 C15 C14 -37.64(13)
C17 Ru1 C15 C14 -78.84(14)
Ru2 Ru1 C15 C14 117.51(13)
C1 Ru1 C15 Ru3 -61.55(18)
C2 Ru1 C15 Ru3 96.08(16)
C14 Ru1 C15 Ru3 -105.06(18)
C16 Ru1 C15 Ru3 138.3(2)
C22 Ru1 C15 Ru3 -142.70(15)
C17 Ru1 C15 Ru3 176.10(16)
Ru2 Ru1 C15 Ru3 12.46(10)
C14 C15 C16 C17 -6.2(3)
Ru3 C15 C16 C17 -179.7(2)
Ru1 C15 C16 C17 -66.22(17)
C14 C15 C16 Ru1 60.05(15)
Ru3 C15 C16 Ru1 -113.5(3)
C1 Ru1 C16 C15 -62.8(4)
C2 Ru1 C16 C15 148.98(14)
C14 Ru1 C16 C15 -38.29(13)
C22 Ru1 C16 C15 -80.70(14)
C17 Ru1 C16 C15 -116.9(2)
Ru2 Ru1 C16 C15 53.45(13)
C1 Ru1 C16 C17 54.0(4)
C2 Ru1 C16 C17 -94.17(15)
C14 Ru1 C16 C17 78.56(15)
C15 Ru1 C16 C17 116.9(2)
C22 Ru1 C16 C17 36.15(13)
Ru2 Ru1 C16 C17 170.30(12)
C15 C16 C17 C18 -174.3(3)
Ru1 C16 C17 C18 120.2(3)
C15 C16 C17 C22 4.1(3)
Ru1 C16 C17 C22 -61.40(16)
C15 C16 C17 Ru1 65.52(17)
C1 Ru1 C17 C18 69.8(3)
C2 Ru1 C17 C18 -34.0(2)
C14 Ru1 C17 C18 151.8(2)
C16 Ru1 C17 C18 -127.6(3)
C15 Ru1 C17 C18 -165.0(2)
C22 Ru1 C17 C18 114.0(3)
Ru2 Ru1 C17 C18 -141.52(17)
C1 Ru1 C17 C22 -44.18(19)
C2 Ru1 C17 C22 -148.02(15)
C14 Ru1 C17 C22 37.84(13)
C16 Ru1 C17 C22 118.4(2)
C15 Ru1 C17 C22 81.01(15)
Ru2 Ru1 C17 C22 104.48(13)
C1 Ru1 C17 C16 -162.57(15)
C2 Ru1 C17 C16 93.59(15)
C14 Ru1 C17 C16 -80.55(15)
C15 Ru1 C17 C16 -37.38(13)
C22 Ru1 C17 C16 -118.4(2)
Ru2 Ru1 C17 C16 -13.91(17)
C22 C17 C18 C19 -1.8(4)
C16 C17 C18 C19 176.5(3)
Ru1 C17 C18 C19 -90.5(3)
C17 C18 C19 C20 1.6(4)
C18 C19 C20 C21 0.4(4)
C19 C20 C21 C22 -2.1(4)
C20 C21 C22 C17 1.8(4)
C20 C21 C22 C14 -175.9(3)
C20 C21 C22 Ru1 90.1(3)
C18 C17 C22 C21 0.1(3)
C16 C17 C22 C21 -178.6(2)
Ru1 C17 C22 C21 122.3(2)
C18 C17 C22 C14 178.4(2)
C16 C17 C22 C14 -0.3(3)
Ru1 C17 C22 C14 -59.38(15)
C18 C17 C22 Ru1 -122.2(2)
C16 C17 C22 Ru1 59.11(16)
C13 C14 C22 C21 4.3(5)
C15 C14 C22 C21 174.3(3)
Ru1 C14 C22 C21 -120.1(3)
C13 C14 C22 C17 -173.7(2)
C15 C14 C22 C17 -3.6(3)
Ru1 C14 C22 C17 61.96(16)
C13 C14 C22 Ru1 124.4(3)
C15 C14 C22 Ru1 -65.54(16)
C1 Ru1 C22 C21 34.7(2)
C2 Ru1 C22 C21 -70.0(3)
C14 Ru1 C22 C21 129.7(3)
C16 Ru1 C22 C21 -150.2(2)
C15 Ru1 C22 C21 167.9(2)
C17 Ru1 C22 C21 -113.1(3)
Ru2 Ru1 C22 C21 133.58(19)
C1 Ru1 C22 C17 147.87(15)
C2 Ru1 C22 C17 43.17(19)
C14 Ru1 C22 C17 -117.1(2)
C16 Ru1 C22 C17 -37.10(14)
C15 Ru1 C22 C17 -78.96(15)
Ru2 Ru1 C22 C17 -113.29(13)
C1 Ru1 C22 C14 -95.00(15)
C2 Ru1 C22 C14 160.29(15)
C16 Ru1 C22 C14 80.02(14)
C15 Ru1 C22 C14 38.16(13)
C17 Ru1 C22 C14 117.1(2)
Ru2 Ru1 C22 C14 3.83(17)
C35 P1 C23 C28 -34.4(2)
C29 P1 C23 C28 -142.1(2)
Ru3 P1 C23 C28 89.0(2)
C35 P1 C23 C24 155.63(19)
C29 P1 C23 C24 47.9(2)
Ru3 P1 C23 C24 -81.00(19)
C28 C23 C24 C25 -1.1(4)
P1 C23 C24 C25 169.30(19)
C23 C24 C25 C26 -0.6(4)
C24 C25 C26 C27 1.5(4)
C25 C26 C27 C28 -0.8(4)
C26 C27 C28 C23 -1.0(4)
C24 C23 C28 C27 1.9(4)
P1 C23 C28 C27 -168.08(19)
C23 P1 C29 C34 -142.9(2)
C35 P1 C29 C34 106.7(2)
Ru3 P1 C29 C34 -20.6(2)
C23 P1 C29 C30 40.0(2)
C35 P1 C29 C30 -70.5(2)
Ru3 P1 C29 C30 162.21(16)
C34 C29 C30 C31 0.4(4)
P1 C29 C30 C31 177.60(19)
C29 C30 C31 C32 1.1(4)
C30 C31 C32 C33 -1.4(4)
C31 C32 C33 C34 0.3(4)
C30 C29 C34 C33 -1.5(4)
P1 C29 C34 C33 -178.67(19)
C32 C33 C34 C29 1.2(4)
C23 P1 C35 C36 73.4(2)
C29 P1 C35 C36 -179.64(19)
Ru3 P1 C35 C36 -48.0(2)
C23 P1 C35 C40 -112.9(2)
C29 P1 C35 C40 -5.9(2)
Ru3 P1 C35 C40 125.71(18)
C40 C35 C36 C37 -1.3(3)
P1 C35 C36 C37 172.62(18)
C35 C36 C37 C38 -0.3(4)
C36 C37 C38 C39 1.4(4)
C37 C38 C39 C40 -0.9(4)
C38 C39 C40 C35 -0.7(4)
C36 C35 C40 C39 1.8(3)
P1 C35 C40 C39 -172.06(18)
